data_7011666
loop_
_publ_author_name
'Takayuki Ishida'
'Takashi Kawakami'
'Shin-ichi Mitsubori'
'Takashi Nogami'
'Kizashi Yamaguchi'
'Hiizu Iwamura'

_publ_section_title
;
 Antiferromagnetic coupling of transition metal spins across pyrimidine
 and pyrazine bridges in dinuclear manganese(II), cobalt(II),
 nickel(II) and copper(II) 1,1,1,5,5,5-hexafluoropentane-2,4-dionate
 complexes
;
_journal_issue 16
_journal_name_full 'J. Chem. Soc., Dalton Trans.'
_journal_page_first 3177
_journal_page_last 3186
_journal_paper_doi 10.1039/b202635j
_journal_year 2002
_chemical_formula_moiety 'C34 H14 Co2 F24 N4 O8 '
_chemical_formula_sum 'C34 H14 Co2 F24 N4 O8'
_chemical_formula_weight 1180.33
_space_group_IT_number 14
_symmetry_cell_setting monoclinic
_symmetry_Int_Tables_number 14
_symmetry_space_group_name_Hall '-P 2yn'
_symmetry_space_group_name_H-M 'P 1 21/n 1'
_cell_angle_alpha 90
_cell_angle_beta 98.895(1)
_cell_angle_gamma 90
_cell_formula_units_Z 4
_cell_length_a 13.1827(4)
_cell_length_b 13.0002(4)
_cell_length_c 24.7946(8)
_cell_measurement_reflns_used 26389
_cell_measurement_temperature 100.0
_cell_measurement_theta_max 27.5
_cell_measurement_theta_min 1.8
_cell_volume 4198.1(2)
_computing_cell_refinement PROCESS-AUTO
_computing_data_collection PROCESS-AUTO
_computing_data_reduction 'teXsan Ver. 1.10'
_computing_publication_material 'teXsan Ver. 1.10'
_computing_structure_refinement 'teXsan Ver. 1.10'
_computing_structure_solution 'DIRDIF92 (PATTY)'
_diffrn_measured_fraction_theta_full 0.9907
_diffrn_measured_fraction_theta_max 0.9907
_diffrn_measurement_device_type 'Rigaku RAXIS-RAPID Imaging Plate'
_diffrn_measurement_method \w
_diffrn_radiation_type 'Mo K\a'
_diffrn_radiation_wavelength 0.7107
_diffrn_reflns_av_R_equivalents 0.050
_diffrn_reflns_limit_h_max 17
_diffrn_reflns_limit_h_min 0
_diffrn_reflns_limit_k_max 16
_diffrn_reflns_limit_k_min 0
_diffrn_reflns_limit_l_max 31
_diffrn_reflns_limit_l_min -32
_diffrn_reflns_number 33042
_diffrn_reflns_theta_full 27.48
_diffrn_reflns_theta_max 27.48
_exptl_absorpt_coefficient_mu 0.952
_exptl_absorpt_correction_T_max 0.826
_exptl_absorpt_correction_T_min 0.642
_exptl_absorpt_correction_type integration
_exptl_absorpt_process_details '(Higashi, 1999)'
_exptl_crystal_colour red
_exptl_crystal_density_diffrn 1.867
_exptl_crystal_density_method 'not measured'
_exptl_crystal_description block
_exptl_crystal_size_max 0.500
_exptl_crystal_size_mid 0.350
_exptl_crystal_size_min 0.150
_refine_diff_density_max 2.05
_refine_diff_density_min -0.87
_refine_ls_extinction_coef 0.0017(4)
_refine_ls_extinction_method 'Zachariasen(1967) type 2 Gaussian isotropic'
_refine_ls_goodness_of_fit_ref 1.450
_refine_ls_hydrogen_treatment refall
_refine_ls_number_parameters 706
_refine_ls_number_reflns 9518
_refine_ls_R_factor_gt 0.0544
_refine_ls_shift/su_max 0.0003
_refine_ls_structure_factor_coef Fsqd
_refine_ls_weighting_details 'w = 1/[\s^2^(Fo^2^) + (0.06000(Max(Fo^2^,0) + 2Fc^2^)/3)^2^]'
_refine_ls_weighting_scheme calc
_refine_ls_wR_factor_ref 0.1550
_reflns_number_gt 6803
_reflns_number_total 9518
_reflns_threshold_expression F^2^>2.0\s(F^2^)
_cod_data_source_file b202635j.txt
_cod_data_source_block DPPZ-Co_
_cod_original_formula_sum 'C34 H14 Co2 F24 N4 O8 '
_cod_database_code 7011666

loop_
_symmetry_equiv_pos_as_xyz
x,y,z
1/2-x,1/2+y,1/2-z
-x,-y,-z
1/2+x,1/2-y,1/2+z

loop_
_atom_site_label
_atom_site_type_symbol
_atom_site_fract_x
_atom_site_fract_y
_atom_site_fract_z
_atom_site_U_iso_or_equiv
_atom_site_adp_type
_atom_site_occupancy
_atom_site_calc_flag
_atom_site_refinement_flags
_atom_site_disorder_assembly
_atom_site_disorder_group
Co(1) Co 0.12502(4) 0.00155(4) 0.12155(2) 0.0165(1) Uani 1.00 d . . .
Co(2) Co 0.25783(4) -0.38126(4) -0.04738(2) 0.0183(1) Uani 1.00 d . . .
F(1) F 0.1852(3) 0.3137(5) 0.2437(2) 0.141(2) Uani 1.00 d . . .
F(2) F 0.0321(2) 0.3441(2) 0.2090(1) 0.0501(9) Uani 1.00 d . . .
F(3) F 0.0640(3) 0.2167(3) 0.2611(1) 0.070(1) Uani 1.00 d . . .
F(4) F 0.1040(2) 0.2475(2) -0.0171(1) 0.0424(8) Uani 1.00 d . . .
F(5) F 0.1443(3) 0.3770(2) 0.0355(1) 0.0521(9) Uani 1.00 d . . .
F(6) F 0.2599(2) 0.2707(2) 0.0200(1) 0.0419(8) Uani 1.00 d . . .
F(7) F -0.2421(2) -0.1010(3) 0.0621(2) 0.076(1) Uani 1.00 d . . .
F(8) F -0.2724(2) -0.0301(3) 0.1343(1) 0.0531(9) Uani 1.00 d . . .
F(9) F -0.2242(2) 0.0619(2) 0.0724(1) 0.0501(9) Uani 1.00 d . . .
F(10) F 0.0644(4) -0.1730(3) 0.2832(1) 0.101(1) Uani 1.00 d . . .
F(11) F -0.0440(3) -0.2775(3) 0.2378(1) 0.074(1) Uani 1.00 d . . .
F(12) F 0.1094(3) -0.2856(3) 0.2325(2) 0.083(1) Uani 1.00 d . . .
F(13) F 0.4339(2) -0.6718(2) -0.0912(1) 0.0407(7) Uani 1.00 d . . .
F(14) F 0.3101(2) -0.7354(2) -0.1484(1) 0.0390(7) Uani 1.00 d . . .
F(15) F 0.3923(2) -0.6029(2) -0.1700(1) 0.0364(7) Uani 1.00 d . . .
F(16) F -0.0611(2) -0.5184(2) -0.1381(1) 0.0390(7) Uani 1.00 d . . .
F(17) F -0.0196(2) -0.6735(2) -0.1148(1) 0.0305(6) Uani 1.00 d . . .
F(18) F -0.0497(2) -0.5661(2) -0.0541(1) 0.0360(7) Uani 1.00 d . . .
F(19) F 0.1284(2) -0.1641(3) -0.1970(1) 0.0525(9) Uani 1.00 d . . .
F(20) F 0.2702(2) -0.1584(3) -0.2296(1) 0.0608(10) Uani 1.00 d . . .
F(21) F 0.1825(3) -0.2985(3) -0.2336(1) 0.061(1) Uani 1.00 d . . .
F(22) F 0.5536(2) -0.1862(2) -0.0068(1) 0.0444(8) Uani 1.00 d . . .
F(23) F 0.5770(2) -0.1738(3) -0.0905(1) 0.060(1) Uani 1.00 d . . .
F(24) F 0.4836(2) -0.0632(2) -0.0573(2) 0.064(1) Uani 1.00 d . . .
O(1) O 0.1186(2) 0.1118(2) 0.1801(1) 0.0280(7) Uani 1.00 d . . .
O(2) O 0.1438(2) 0.1158(2) 0.0674(1) 0.0211(6) Uani 1.00 d . . .
O(3) O -0.0325(2) -0.0009(2) 0.0977(1) 0.0225(7) Uani 1.00 d . . .
O(4) O 0.1029(2) -0.1119(2) 0.1770(1) 0.0255(7) Uani 1.00 d . . .
O(5) O 0.3263(2) -0.4993(2) -0.0812(1) 0.0242(7) Uani 1.00 d . . .
O(6) O 0.1217(2) -0.4606(2) -0.0617(1) 0.0217(7) Uani 1.00 d . . .
O(7) O 0.2131(2) -0.3096(2) -0.1211(1) 0.0263(7) Uani 1.00 d . . .
O(8) O 0.3839(2) -0.2834(2) -0.0386(1) 0.0231(7) Uani 1.00 d . . .
N(1) N 0.2810(2) -0.0368(2) 0.1438(1) 0.0178(7) Uani 1.00 d . . .
N(2) N 0.1499(2) -0.1070(2) 0.0605(1) 0.0167(7) Uani 1.00 d . . .
N(3) N 0.1849(2) -0.2748(2) -0.0003(1) 0.0173(7) Uani 1.00 d . . .
N(4) N 0.3196(2) -0.4206(2) 0.0337(1) 0.0170(7) Uani 1.00 d . . .
C(1) C 0.3486(3) 0.0145(3) 0.1793(2) 0.0206(9) Uani 1.00 d . . .
C(2) C 0.4523(3) -0.0111(3) 0.1891(2) 0.0225(9) Uani 1.00 d . . .
C(3) C 0.4861(3) -0.0905(3) 0.1601(2) 0.0205(9) Uani 1.00 d . . .
C(4) C 0.4166(3) -0.1446(3) 0.1231(2) 0.0196(9) Uani 1.00 d . . .
C(5) C 0.3140(3) -0.1172(3) 0.1167(1) 0.0165(8) Uani 1.00 d . . .
C(6) C 0.2338(3) -0.1662(3) 0.0759(1) 0.0144(8) Uani 1.00 d . . .
C(7) C 0.2412(3) -0.2604(3) 0.0499(1) 0.0148(8) Uani 1.00 d . . .
C(8) C 0.1109(3) -0.2081(3) -0.0185(2) 0.0203(9) Uani 1.00 d . . .
C(9) C 0.0867(3) -0.1294(3) 0.0149(1) 0.0191(9) Uani 1.00 d . . .
C(10) C 0.3001(3) -0.3527(3) 0.0719(1) 0.0164(8) Uani 1.00 d . . .
C(11) C 0.3230(3) -0.3720(3) 0.1270(2) 0.0213(9) Uani 1.00 d . . .
C(12) C 0.3724(3) -0.4631(3) 0.1437(2) 0.026(1) Uani 1.00 d . . .
C(13) C 0.3972(3) -0.5311(3) 0.1056(2) 0.028(1) Uani 1.00 d . . .
C(14) C 0.3691(3) -0.5073(3) 0.0507(2) 0.0242(10) Uani 1.00 d . . .
C(15) C 0.1032(5) 0.2725(4) 0.2225(2) 0.051(2) Uani 1.00 d . . .
C(16) C 0.1179(3) 0.2065(3) 0.1726(2) 0.032(1) Uani 1.00 d . . .
C(17) C 0.1307(4) 0.2603(3) 0.1251(2) 0.035(1) Uani 1.00 d . . .
C(18) C 0.1448(3) 0.2117(3) 0.0774(2) 0.0240(10) Uani 1.00 d . . .
C(19) C 0.1629(3) 0.2777(3) 0.0290(2) 0.031(1) Uani 1.00 d . . .
C(20) C -0.2095(3) -0.0276(4) 0.0973(2) 0.032(1) Uani 1.00 d . . .
C(21) C -0.0968(3) -0.0447(3) 0.1223(2) 0.0224(9) Uani 1.00 d . . .
C(22) C -0.0797(3) -0.1094(3) 0.1675(2) 0.027(1) Uani 1.00 d . . .
C(23) C 0.0202(3) -0.1389(3) 0.1903(2) 0.027(1) Uani 1.00 d . . .
C(24) C 0.0306(4) -0.2145(4) 0.2381(2) 0.044(1) Uani 1.00 d . . .
C(25) C 0.3541(3) -0.6474(3) -0.1294(2) 0.027(1) Uani 1.00 d . . .
C(26) C 0.2812(3) -0.5743(3) -0.1052(1) 0.0200(9) Uani 1.00 d . . .
C(27) C 0.1774(3) -0.5991(3) -0.1126(2) 0.0209(9) Uani 1.00 d . . .
C(28) C 0.1063(3) -0.5404(3) -0.0896(1) 0.0188(9) Uani 1.00 d . . .
C(29) C -0.0068(3) -0.5756(3) -0.0992(2) 0.0236(10) Uani 1.00 d . . .
C(30) C 0.2125(4) -0.2185(4) -0.2024(2) 0.041(1) Uani 1.00 d . . .
C(31) C 0.2676(3) -0.2529(4) -0.1463(2) 0.029(1) Uani 1.00 d . . .
C(32) C 0.3652(3) -0.2158(4) -0.1286(2) 0.030(1) Uani 1.00 d . . .
C(33) C 0.4130(3) -0.2291(3) -0.0749(2) 0.0252(10) Uani 1.00 d . . .
C(34) C 0.5082(3) -0.1627(4) -0.0569(2) 0.036(1) Uani 1.00 d . . .
H(1) H 0.327(3) 0.068(4) 0.199(2) 0.03(1) Uiso 1.00 d . . .
H(2) H 0.502(4) 0.021(4) 0.214(2) 0.03(1) Uiso 1.00 d . . .
H(3) H 0.543(3) -0.112(3) 0.163(2) 0.012(10) Uiso 1.00 d . . .
H(4) H 0.440(3) -0.204(3) 0.103(1) 0.010(9) Uiso 1.00 d . . .
H(5) H 0.079(4) -0.227(4) -0.053(2) 0.04(1) Uiso 1.00 d . . .
H(6) H 0.029(4) -0.091(4) 0.005(2) 0.03(1) Uiso 1.00 d . . .
H(7) H 0.299(3) -0.330(3) 0.149(2) 0.02(1) Uiso 1.00 d . . .
H(8) H 0.387(4) -0.484(4) 0.175(2) 0.04(1) Uiso 1.00 d . . .
H(9) H 0.430(3) -0.592(3) 0.115(2) 0.02(1) Uiso 1.00 d . . .
H(10) H 0.383(3) -0.548(3) 0.025(2) 0.013(9) Uiso 1.00 d . . .
H(11) H 0.132(3) 0.336(4) 0.128(2) 0.03(1) Uiso 1.00 d . . .
H(12) H -0.140(4) -0.132(4) 0.186(2) 0.04(1) Uiso 1.00 d . . .
H(13) H 0.155(3) -0.659(3) -0.132(2) 0.013(9) Uiso 1.00 d . . .
H(14) H 0.395(3) -0.174(4) -0.149(2) 0.03(1) Uiso 1.00 d . . .

loop_
_atom_site_aniso_label
_atom_site_aniso_U_11
_atom_site_aniso_U_22
_atom_site_aniso_U_33
_atom_site_aniso_U_12
_atom_site_aniso_U_13
_atom_site_aniso_U_23
Co(1) 0.0199(2) 0.0141(2) 0.0154(2) 0.0031(2) 0.0019(2) -0.0007(2)
Co(2) 0.0208(3) 0.0157(2) 0.0180(2) 0.0003(2) 0.0015(2) -0.0041(2)
F(1) 0.046(2) 0.226(6) 0.145(4) -0.007(3) -0.002(2) -0.164(5)
F(2) 0.073(2) 0.037(2) 0.043(2) 0.021(2) 0.017(1) -0.001(1)
F(3) 0.114(3) 0.066(2) 0.025(2) 0.039(2) 0.002(2) -0.008(2)
F(4) 0.041(1) 0.047(2) 0.037(1) -0.009(1) -0.003(1) 0.021(1)
F(5) 0.068(2) 0.021(1) 0.070(2) 0.010(1) 0.020(2) 0.016(1)
F(6) 0.028(1) 0.038(2) 0.060(2) -0.003(1) 0.005(1) 0.013(1)
F(7) 0.042(2) 0.082(3) 0.092(3) 0.017(2) -0.027(2) -0.048(2)
F(8) 0.028(1) 0.060(2) 0.077(2) 0.008(1) 0.025(1) 0.028(2)
F(9) 0.024(1) 0.060(2) 0.068(2) 0.011(1) 0.011(1) 0.032(2)
F(10) 0.233(5) 0.045(2) 0.018(1) -0.036(3) -0.007(2) 0.006(1)
F(11) 0.082(3) 0.068(2) 0.066(2) -0.035(2) -0.004(2) 0.040(2)
F(12) 0.109(3) 0.063(2) 0.075(3) 0.020(2) 0.010(2) 0.036(2)
F(13) 0.037(1) 0.043(2) 0.039(1) 0.023(1) -0.005(1) -0.008(1)
F(14) 0.040(1) 0.027(1) 0.053(2) 0.000(1) 0.015(1) -0.020(1)
F(15) 0.037(1) 0.043(2) 0.033(1) -0.003(1) 0.016(1) -0.011(1)
F(16) 0.029(1) 0.031(1) 0.051(2) -0.001(1) -0.012(1) 0.013(1)
F(17) 0.028(1) 0.018(1) 0.042(1) -0.0022(10) -0.002(1) -0.008(1)
F(18) 0.030(1) 0.037(1) 0.043(1) -0.008(1) 0.013(1) -0.014(1)
F(19) 0.038(2) 0.069(2) 0.048(2) 0.010(2) -0.002(1) 0.020(2)
F(20) 0.049(2) 0.102(3) 0.031(1) -0.007(2) 0.002(1) 0.031(2)
F(21) 0.075(2) 0.077(2) 0.026(1) 0.001(2) -0.003(1) -0.007(2)
F(22) 0.032(1) 0.059(2) 0.039(1) -0.015(1) -0.004(1) 0.016(1)
F(23) 0.028(1) 0.101(3) 0.052(2) -0.012(2) 0.010(1) 0.031(2)
F(24) 0.057(2) 0.034(2) 0.093(3) -0.011(1) -0.017(2) 0.011(2)
O(1) 0.035(2) 0.025(1) 0.022(1) 0.011(1) 0.001(1) -0.007(1)
O(2) 0.023(1) 0.016(1) 0.024(1) 0.003(1) 0.002(1) 0.000(1)
O(3) 0.021(1) 0.022(1) 0.024(1) 0.005(1) 0.004(1) 0.002(1)
O(4) 0.026(1) 0.024(1) 0.026(1) -0.002(1) 0.002(1) 0.008(1)
O(5) 0.025(1) 0.021(1) 0.026(1) 0.002(1) 0.003(1) -0.008(1)
O(6) 0.021(1) 0.018(1) 0.026(1) -0.001(1) 0.003(1) -0.007(1)
O(7) 0.027(1) 0.032(2) 0.019(1) 0.001(1) 0.001(1) -0.002(1)
O(8) 0.028(1) 0.020(1) 0.021(1) -0.003(1) 0.001(1) 0.001(1)
N(1) 0.023(2) 0.012(1) 0.018(1) 0.002(1) 0.002(1) 0.000(1)
N(2) 0.019(1) 0.015(1) 0.016(1) 0.000(1) 0.002(1) 0.000(1)
N(3) 0.019(1) 0.015(1) 0.017(1) 0.002(1) 0.000(1) -0.001(1)
N(4) 0.016(1) 0.014(1) 0.020(1) -0.001(1) 0.001(1) -0.003(1)
C(1) 0.024(2) 0.017(2) 0.019(2) -0.002(2) 0.000(1) -0.002(1)
C(2) 0.024(2) 0.019(2) 0.023(2) -0.008(2) -0.004(2) 0.001(2)
C(3) 0.018(2) 0.017(2) 0.025(2) -0.001(2) 0.001(2) 0.005(2)
C(4) 0.022(2) 0.013(2) 0.023(2) 0.000(1) 0.004(1) 0.001(1)
C(5) 0.021(2) 0.014(2) 0.014(2) -0.001(1) 0.002(1) 0.002(1)
C(6) 0.016(2) 0.013(2) 0.015(2) 0.001(1) 0.004(1) 0.002(1)
C(7) 0.016(2) 0.013(2) 0.016(2) -0.003(1) 0.003(1) 0.000(1)
C(8) 0.021(2) 0.019(2) 0.019(2) -0.002(2) -0.001(1) -0.004(1)
C(9) 0.020(2) 0.018(2) 0.018(2) 0.004(2) 0.001(1) 0.001(1)
C(10) 0.017(2) 0.011(2) 0.022(2) -0.001(1) 0.003(1) 0.003(1)
C(11) 0.025(2) 0.017(2) 0.020(2) -0.001(2) 0.000(2) -0.002(2)
C(12) 0.037(2) 0.019(2) 0.020(2) 0.002(2) -0.004(2) 0.007(2)
C(13) 0.036(2) 0.015(2) 0.028(2) 0.004(2) -0.005(2) 0.002(2)
C(14) 0.029(2) 0.016(2) 0.028(2) 0.003(2) 0.002(2) -0.006(2)
C(15) 0.074(4) 0.036(3) 0.035(3) 0.024(3) -0.020(3) -0.020(2)
C(16) 0.037(2) 0.027(2) 0.028(2) 0.013(2) -0.009(2) -0.011(2)
C(17) 0.052(3) 0.015(2) 0.031(2) 0.007(2) -0.012(2) -0.007(2)
C(18) 0.018(2) 0.016(2) 0.035(2) 0.005(1) -0.003(2) 0.007(2)
C(19) 0.026(2) 0.019(2) 0.045(3) 0.003(2) -0.002(2) 0.010(2)
C(20) 0.028(2) 0.029(2) 0.040(2) 0.004(2) 0.007(2) -0.001(2)
C(21) 0.023(2) 0.018(2) 0.027(2) 0.001(2) 0.006(2) -0.005(2)
C(22) 0.030(2) 0.025(2) 0.027(2) -0.003(2) 0.006(2) 0.002(2)
C(23) 0.036(2) 0.022(2) 0.022(2) -0.009(2) 0.002(2) 0.002(2)
C(24) 0.046(3) 0.047(3) 0.033(3) -0.018(2) -0.009(2) 0.018(2)
C(25) 0.028(2) 0.027(2) 0.027(2) 0.002(2) 0.005(2) -0.010(2)
C(26) 0.028(2) 0.016(2) 0.016(2) 0.005(2) 0.002(1) -0.002(1)
C(27) 0.024(2) 0.017(2) 0.020(2) 0.002(2) 0.001(2) -0.006(1)
C(28) 0.021(2) 0.017(2) 0.017(2) 0.001(1) 0.000(1) 0.001(1)
C(29) 0.028(2) 0.016(2) 0.026(2) 0.001(2) 0.000(2) -0.006(2)
C(30) 0.038(3) 0.056(3) 0.029(2) 0.002(2) 0.005(2) 0.008(2)
C(31) 0.032(2) 0.039(2) 0.018(2) 0.009(2) 0.007(2) 0.003(2)
C(32) 0.027(2) 0.040(2) 0.026(2) 0.002(2) 0.011(2) 0.010(2)
C(33) 0.021(2) 0.025(2) 0.030(2) 0.008(2) 0.006(2) 0.004(2)
C(34) 0.029(2) 0.042(3) 0.036(2) -0.001(2) 0.002(2) 0.019(2)

loop_
_atom_type_symbol
_atom_type_description
_atom_type_scat_dispersion_real
_atom_type_scat_dispersion_imag
_atom_type_scat_source
C C 0.003 0.002
;International Tables for Crystallography
(1992, Vol. C, Tables 4.2.6.8 and 6.1.1.1)
;
H H 0.000 0.000
;International Tables for Crystallography
(1992, Vol. C, Table 6.1.1.2)
;
N N 0.006 0.003
;International Tables for Crystallography
(1992, Vol. C, Tables 4.2.6.8 and 6.1.1.1)
;
O O 0.011 0.006
;International Tables for Crystallography
(1992, Vol. C, Tables 4.2.6.8 and 6.1.1.1)
;
F F 0.017 0.010
;International Tables for Crystallography
(1992, Vol. C, Tables 4.2.6.8 and 6.1.1.1)
;
Co Co 0.349 0.972
;International Tables for Crystallography
(1992, Vol. C, Tables 4.2.6.8 and 6.1.1.1)
;

loop_
_geom_angle_atom_site_label_1
_geom_angle_atom_site_label_2
_geom_angle_atom_site_label_3
_geom_angle
_geom_angle_site_symmetry_1
_geom_angle_site_symmetry_2
_geom_angle_site_symmetry_3
_geom_angle_publ_flag
O(1) Co(1) O(2) 88.9(1) . 1_555 1_555 yes
O(1) Co(1) O(3) 93.7(1) . 1_555 1_555 yes
O(1) Co(1) O(4) 90.1(1) . 1_555 1_555 yes
O(1) Co(1) N(1) 97.2(1) . 1_555 1_555 yes
O(1) Co(1) N(2) 173.2(1) . 1_555 1_555 yes
O(2) Co(1) O(3) 92.4(1) . 1_555 1_555 yes
O(2) Co(1) O(4) 178.5(1) . 1_555 1_555 yes
O(2) Co(1) N(1) 97.6(1) . 1_555 1_555 yes
O(2) Co(1) N(2) 88.1(1) . 1_555 1_555 yes
O(3) Co(1) O(4) 86.6(1) . 1_555 1_555 yes
O(3) Co(1) N(1) 165.4(1) . 1_555 1_555 yes
O(3) Co(1) N(2) 92.6(1) . 1_555 1_555 yes
O(4) Co(1) N(1) 83.7(1) . 1_555 1_555 yes
O(4) Co(1) N(2) 93.1(1) . 1_555 1_555 yes
N(1) Co(1) N(2) 77.2(1) . 1_555 1_555 yes
O(5) Co(2) O(6) 88.9(1) . 1_555 1_555 yes
O(5) Co(2) O(7) 93.4(1) . 1_555 1_555 yes
O(5) Co(2) O(8) 96.1(1) . 1_555 1_555 yes
O(5) Co(2) N(3) 170.1(1) . 1_555 1_555 yes
O(5) Co(2) N(4) 94.6(1) . 1_555 1_555 yes
O(6) Co(2) O(7) 87.2(1) . 1_555 1_555 yes
O(6) Co(2) O(8) 171.7(1) . 1_555 1_555 yes
O(6) Co(2) N(3) 88.0(1) . 1_555 1_555 yes
O(6) Co(2) N(4) 104.0(1) . 1_555 1_555 yes
O(7) Co(2) O(8) 86.0(1) . 1_555 1_555 yes
O(7) Co(2) N(3) 95.8(1) . 1_555 1_555 yes
O(7) Co(2) N(4) 166.4(1) . 1_555 1_555 yes
O(8) Co(2) N(3) 88.1(1) . 1_555 1_555 yes
O(8) Co(2) N(4) 82.2(1) . 1_555 1_555 yes
N(3) Co(2) N(4) 77.0(1) . 1_555 1_555 yes
Co(1) O(1) C(16) 125.8(3) . 1_555 1_555 yes
Co(1) O(2) C(18) 125.8(3) . 1_555 1_555 yes
Co(1) O(3) C(21) 126.2(2) . 1_555 1_555 yes
Co(1) O(4) C(23) 126.9(3) . 1_555 1_555 yes
Co(2) O(5) C(26) 125.5(2) . 1_555 1_555 yes
Co(2) O(6) C(28) 125.3(2) . 1_555 1_555 yes
Co(2) O(7) C(31) 126.7(3) . 1_555 1_555 yes
Co(2) O(8) C(33) 126.9(2) . 1_555 1_555 yes
Co(1) N(1) C(1) 125.6(3) . 1_555 1_555 yes
Co(1) N(1) C(5) 115.4(2) . 1_555 1_555 yes
C(1) N(1) C(5) 118.9(3) . 1_555 1_555 yes
Co(1) N(2) C(6) 112.6(2) . 1_555 1_555 yes
Co(1) N(2) C(9) 127.1(3) . 1_555 1_555 yes
C(6) N(2) C(9) 119.6(3) . 1_555 1_555 yes
Co(2) N(3) C(7) 111.2(2) . 1_555 1_555 yes
Co(2) N(3) C(8) 127.3(2) . 1_555 1_555 yes
C(7) N(3) C(8) 119.3(3) . 1_555 1_555 yes
Co(2) N(4) C(10) 115.0(2) . 1_555 1_555 yes
Co(2) N(4) C(14) 127.0(3) . 1_555 1_555 yes
C(10) N(4) C(14) 117.8(3) . 1_555 1_555 yes
N(1) C(1) C(2) 122.3(4) . 1_555 1_555 yes
C(1) C(2) C(3) 118.6(3) . 1_555 1_555 yes
C(2) C(3) C(4) 119.7(4) . 1_555 1_555 yes
C(3) C(4) C(5) 118.7(4) . 1_555 1_555 yes
N(1) C(5) C(4) 121.7(3) . 1_555 1_555 yes
N(1) C(5) C(6) 114.9(3) . 1_555 1_555 yes
C(4) C(5) C(6) 123.1(3) . 1_555 1_555 yes
N(2) C(6) C(5) 114.3(3) . 1_555 1_555 yes
N(2) C(6) C(7) 118.8(3) . 1_555 1_555 yes
C(5) C(6) C(7) 126.7(3) . 1_555 1_555 yes
N(3) C(7) C(6) 118.5(3) . 1_555 1_555 yes
N(3) C(7) C(10) 113.9(3) . 1_555 1_555 yes
C(6) C(7) C(10) 127.5(3) . 1_555 1_555 yes
N(3) C(8) C(9) 120.2(3) . 1_555 1_555 yes
N(2) C(9) C(8) 119.9(3) . 1_555 1_555 yes
N(4) C(10) C(7) 114.6(3) . 1_555 1_555 yes
N(4) C(10) C(11) 122.8(3) . 1_555 1_555 yes
C(7) C(10) C(11) 122.3(3) . 1_555 1_555 yes
C(10) C(11) C(12) 118.3(4) . 1_555 1_555 yes
C(11) C(12) C(13) 119.8(4) . 1_555 1_555 yes
C(12) C(13) C(14) 118.4(4) . 1_555 1_555 yes
N(4) C(14) C(13) 122.7(4) . 1_555 1_555 yes
F(1) C(15) F(2) 109.7(5) . 1_555 1_555 yes
F(1) C(15) F(3) 109.3(5) . 1_555 1_555 yes
F(1) C(15) C(16) 111.7(5) . 1_555 1_555 yes
F(2) C(15) F(3) 102.7(5) . 1_555 1_555 yes
F(2) C(15) C(16) 111.0(4) . 1_555 1_555 yes
F(3) C(15) C(16) 112.0(4) . 1_555 1_555 yes
O(1) C(16) C(15) 115.4(4) . 1_555 1_555 yes
O(1) C(16) C(17) 128.3(4) . 1_555 1_555 yes
C(15) C(16) C(17) 116.3(4) . 1_555 1_555 yes
C(16) C(17) C(18) 122.8(4) . 1_555 1_555 yes
O(2) C(18) C(17) 128.1(4) . 1_555 1_555 yes
O(2) C(18) C(19) 113.4(4) . 1_555 1_555 yes
C(17) C(18) C(19) 118.4(4) . 1_555 1_555 yes
F(4) C(19) F(5) 107.2(3) . 1_555 1_555 yes
F(4) C(19) F(6) 106.5(4) . 1_555 1_555 yes
F(4) C(19) C(18) 111.5(3) . 1_555 1_555 yes
F(5) C(19) F(6) 106.6(3) . 1_555 1_555 yes
F(5) C(19) C(18) 113.3(4) . 1_555 1_555 yes
F(6) C(19) C(18) 111.3(3) . 1_555 1_555 yes
F(7) C(20) F(8) 105.4(4) . 1_555 1_555 yes
F(7) C(20) F(9) 108.7(4) . 1_555 1_555 yes
F(7) C(20) C(21) 111.0(4) . 1_555 1_555 yes
F(8) C(20) F(9) 106.5(4) . 1_555 1_555 yes
F(8) C(20) C(21) 112.6(4) . 1_555 1_555 yes
F(9) C(20) C(21) 112.3(4) . 1_555 1_555 yes
O(3) C(21) C(20) 114.9(4) . 1_555 1_555 yes
O(3) C(21) C(22) 128.9(4) . 1_555 1_555 yes
C(20) C(21) C(22) 116.1(4) . 1_555 1_555 yes
C(21) C(22) C(23) 121.0(4) . 1_555 1_555 yes
O(4) C(23) C(22) 128.6(4) . 1_555 1_555 yes
O(4) C(23) C(24) 114.3(4) . 1_555 1_555 yes
C(22) C(23) C(24) 117.0(4) . 1_555 1_555 yes
F(10) C(24) F(11) 116.5(5) . 1_555 1_555 yes
F(10) C(24) F(12) 101.7(4) . 1_555 1_555 yes
F(10) C(24) C(23) 112.9(4) . 1_555 1_555 yes
F(11) C(24) F(12) 99.0(5) . 1_555 1_555 yes
F(11) C(24) C(23) 115.5(4) . 1_555 1_555 yes
F(12) C(24) C(23) 108.9(4) . 1_555 1_555 yes
F(13) C(25) F(14) 107.4(3) . 1_555 1_555 yes
F(13) C(25) F(15) 106.9(3) . 1_555 1_555 yes
F(13) C(25) C(26) 109.9(3) . 1_555 1_555 yes
F(14) C(25) F(15) 107.5(3) . 1_555 1_555 yes
F(14) C(25) C(26) 113.8(3) . 1_555 1_555 yes
F(15) C(25) C(26) 111.0(3) . 1_555 1_555 yes
O(5) C(26) C(25) 113.0(3) . 1_555 1_555 yes
O(5) C(26) C(27) 129.2(4) . 1_555 1_555 yes
C(25) C(26) C(27) 117.8(3) . 1_555 1_555 yes
C(26) C(27) C(28) 121.9(3) . 1_555 1_555 yes
O(6) C(28) C(27) 128.3(3) . 1_555 1_555 yes
O(6) C(28) C(29) 113.8(3) . 1_555 1_555 yes
C(27) C(28) C(29) 117.9(3) . 1_555 1_555 yes
F(16) C(29) F(17) 107.0(3) . 1_555 1_555 yes
F(16) C(29) F(18) 107.8(3) . 1_555 1_555 yes
F(16) C(29) C(28) 110.1(3) . 1_555 1_555 yes
F(17) C(29) F(18) 106.3(3) . 1_555 1_555 yes
F(17) C(29) C(28) 113.8(3) . 1_555 1_555 yes
F(18) C(29) C(28) 111.5(3) . 1_555 1_555 yes
F(19) C(30) F(20) 106.6(4) . 1_555 1_555 yes
F(19) C(30) F(21) 107.3(4) . 1_555 1_555 yes
F(19) C(30) C(31) 110.3(4) . 1_555 1_555 yes
F(20) C(30) F(21) 107.9(4) . 1_555 1_555 yes
F(20) C(30) C(31) 113.5(4) . 1_555 1_555 yes
F(21) C(30) C(31) 111.0(4) . 1_555 1_555 yes
O(7) C(31) C(30) 113.2(4) . 1_555 1_555 yes
O(7) C(31) C(32) 128.4(4) . 1_555 1_555 yes
C(30) C(31) C(32) 118.3(4) . 1_555 1_555 yes
C(31) C(32) C(33) 121.5(4) . 1_555 1_555 yes
O(8) C(33) C(32) 127.9(4) . 1_555 1_555 yes
O(8) C(33) C(34) 115.9(3) . 1_555 1_555 yes
C(32) C(33) C(34) 116.0(4) . 1_555 1_555 yes
F(22) C(34) F(23) 108.0(4) . 1_555 1_555 yes
F(22) C(34) F(24) 107.7(4) . 1_555 1_555 yes
F(22) C(34) C(33) 111.9(4) . 1_555 1_555 yes
F(23) C(34) F(24) 106.8(4) . 1_555 1_555 yes
F(23) C(34) C(33) 111.2(4) . 1_555 1_555 yes
F(24) C(34) C(33) 110.9(4) . 1_555 1_555 yes

loop_
_geom_bond_atom_site_label_1
_geom_bond_atom_site_label_2
_geom_bond_distance
_geom_bond_site_symmetry_1
_geom_bond_site_symmetry_2
_geom_bond_publ_flag
Co(1) O(1) 2.052(3) . . yes
Co(1) O(2) 2.042(3) . . yes
Co(1) O(3) 2.070(3) . . yes
Co(1) O(4) 2.067(3) . . yes
Co(1) N(1) 2.105(3) . . yes
Co(1) N(2) 2.132(3) . . yes
Co(2) O(5) 2.026(3) . . yes
Co(2) O(6) 2.052(3) . . yes
Co(2) O(7) 2.056(3) . . yes
Co(2) O(8) 2.078(3) . . yes
Co(2) N(3) 2.134(3) . . yes
Co(2) N(4) 2.112(3) . . yes
F(1) C(15) 1.247(7) . . yes
F(2) C(15) 1.328(5) . . yes
F(3) C(15) 1.364(7) . . yes
F(4) C(19) 1.337(5) . . yes
F(5) C(19) 1.329(5) . . yes
F(6) C(19) 1.334(5) . . yes
F(7) C(20) 1.320(5) . . yes
F(8) C(20) 1.329(5) . . yes
F(9) C(20) 1.317(5) . . yes
F(10) C(24) 1.259(6) . . yes
F(11) C(24) 1.279(6) . . yes
F(12) C(24) 1.413(7) . . yes
F(13) C(25) 1.340(5) . . yes
F(14) C(25) 1.336(5) . . yes
F(15) C(25) 1.326(5) . . yes
F(16) C(29) 1.335(4) . . yes
F(17) C(29) 1.334(4) . . yes
F(18) C(29) 1.334(5) . . yes
F(19) C(30) 1.339(6) . . yes
F(20) C(30) 1.341(6) . . yes
F(21) C(30) 1.319(6) . . yes
F(22) C(34) 1.329(5) . . yes
F(23) C(34) 1.332(6) . . yes
F(24) C(34) 1.334(6) . . yes
O(1) C(16) 1.246(5) . . yes
O(2) C(18) 1.271(4) . . yes
O(3) C(21) 1.256(5) . . yes
O(4) C(23) 1.238(5) . . yes
O(5) C(26) 1.245(4) . . yes
O(6) C(28) 1.246(4) . . yes
O(7) C(31) 1.261(5) . . yes
O(8) C(33) 1.250(5) . . yes
N(1) C(1) 1.331(5) . . yes
N(1) C(5) 1.350(5) . . yes
N(2) C(6) 1.353(4) . . yes
N(2) C(9) 1.328(4) . . yes
N(3) C(7) 1.358(4) . . yes
N(3) C(8) 1.330(5) . . yes
N(4) C(10) 1.348(5) . . yes
N(4) C(14) 1.338(5) . . yes
C(1) C(2) 1.391(5) . . yes
C(2) C(3) 1.371(6) . . yes
C(3) C(4) 1.384(5) . . yes
C(4) C(5) 1.384(5) . . yes
C(5) C(6) 1.489(5) . . yes
C(6) C(7) 1.395(5) . . yes
C(7) C(10) 1.487(5) . . yes
C(8) C(9) 1.384(5) . . yes
C(10) C(11) 1.377(5) . . yes
C(11) C(12) 1.383(5) . . yes
C(12) C(13) 1.370(6) . . yes
C(13) C(14) 1.389(6) . . yes
C(15) C(16) 1.541(6) . . yes
C(16) C(17) 1.402(7) . . yes
C(17) C(18) 1.380(6) . . yes
C(18) C(19) 1.524(6) . . yes
C(20) C(21) 1.536(6) . . yes
C(21) C(22) 1.390(6) . . yes
C(22) C(23) 1.403(6) . . yes
C(23) C(24) 1.529(6) . . yes
C(25) C(26) 1.537(5) . . yes
C(26) C(27) 1.390(5) . . yes
C(27) C(28) 1.398(5) . . yes
C(28) C(29) 1.543(5) . . yes
C(30) C(31) 1.533(6) . . yes
C(31) C(32) 1.380(6) . . yes
C(32) C(33) 1.393(6) . . yes
C(33) C(34) 1.532(6) . . yes

loop_
_geom_contact_atom_site_label_1
_geom_contact_atom_site_label_2
_geom_contact_distance
_geom_contact_site_symmetry_1
_geom_contact_site_symmetry_2
_geom_contact_publ_flag
F(1) F(12) 2.976(6) . 2_555 ?
F(1) O(4) 3.303(4) . 2_555 ?
F(1) C(1) 3.304(5) . 2_555 ?
F(1) N(1) 3.372(4) . 2_555 ?
F(1) F(10) 3.472(7) . 2_555 ?
F(1) C(2) 3.489(6) . 2_555 ?
F(1) C(5) 3.573(6) . 2_555 ?
F(2) F(16) 2.928(4) . 3_555 ?
F(2) F(21) 3.043(5) . 3_555 ?
F(2) C(2) 3.131(5) . 2_555 ?
F(2) F(19) 3.138(5) . 3_555 ?
F(2) C(3) 3.399(5) . 2_555 ?
F(2) C(30) 3.596(6) . 3_555 ?
F(3) F(19) 2.860(5) . 3_555 ?
F(3) C(11) 3.158(5) . 2_555 ?
F(3) C(3) 3.307(5) . 2_555 ?
F(3) C(12) 3.336(5) . 2_555 ?
F(3) C(4) 3.368(5) . 2_555 ?
F(3) F(15) 3.382(5) . 4_445 ?
F(3) F(21) 3.387(5) . 3_555 ?
F(4) F(17) 2.890(3) . 1_565 ?
F(4) C(9) 2.952(5) . 3_555 ?
F(4) F(7) 2.969(4) . 3_555 ?
F(4) C(8) 3.136(5) . 3_555 ?
F(4) F(18) 3.200(4) . 1_565 ?
F(4) C(29) 3.263(5) . 1_565 ?
F(4) C(28) 3.294(4) . 1_565 ?
F(4) C(27) 3.351(5) . 1_565 ?
F(5) F(18) 2.827(4) . 3_555 ?
F(5) O(6) 3.184(4) . 1_565 ?
F(5) F(18) 3.204(4) . 1_565 ?
F(5) C(28) 3.247(5) . 1_565 ?
F(5) C(14) 3.292(5) . 1_565 ?
F(5) F(16) 3.452(4) . 3_555 ?
F(5) N(4) 3.507(4) . 1_565 ?
F(6) F(22) 2.757(4) . 3_655 ?
F(6) F(23) 2.847(4) . 3_655 ?
F(6) F(7) 2.985(4) . 3_555 ?
F(6) C(14) 3.263(5) . 1_565 ?
F(6) C(34) 3.359(5) . 3_655 ?
F(7) F(22) 3.158(4) . 1_455 ?
F(7) F(14) 3.241(6) . 3_545 ?
F(7) C(19) 3.491(6) . 3_555 ?
F(8) F(14) 3.118(4) . 3_545 ?
F(8) F(24) 3.350(4) . 3_555 ?
F(8) F(19) 3.388(5) . 3_555 ?
F(8) F(20) 3.400(5) . 3_555 ?
F(8) C(32) 3.417(6) . 3_555 ?
F(8) C(3) 3.434(5) . 1_455 ?
F(9) C(8) 2.872(5) . 3_555 ?
F(9) C(9) 3.156(5) . 3_555 ?
F(9) C(31) 3.191(6) . 3_555 ?
F(9) C(32) 3.194(6) . 3_555 ?
F(9) C(33) 3.313(5) . 3_555 ?
F(9) N(3) 3.378(4) . 3_555 ?
F(9) F(24) 3.382(4) . 3_555 ?
F(9) F(19) 3.420(5) . 3_555 ?
F(9) O(7) 3.435(4) . 3_555 ?
F(9) O(8) 3.589(4) . 3_555 ?
F(10) C(13) 3.291(5) . 2_555 ?
F(10) C(12) 3.311(5) . 2_555 ?
F(11) F(20) 2.822(5) . 4_445 ?
F(11) F(17) 3.347(5) . 3_545 ?
F(12) F(17) 3.023(5) . 3_545 ?
F(12) C(1) 3.385(5) . 2_545 ?
F(12) F(16) 3.451(5) . 3_545 ?
F(13) F(22) 3.034(4) . 3_645 ?
F(13) C(4) 3.270(5) . 3_645 ?
F(13) C(10) 3.480(4) . 3_645 ?
F(13) C(11) 3.502(5) . 3_645 ?
F(13) C(13) 3.506(5) . 3_645 ?
F(13) C(12) 3.511(5) . 3_645 ?
F(13) C(14) 3.516(5) . 3_645 ?
F(13) N(4) 3.549(4) . 3_645 ?
F(14) F(21) 3.054(4) . 2_544 ?
F(14) F(20) 3.206(4) . 2_544 ?
F(14) C(3) 3.559(5) . 3_645 ?
F(15) F(20) 3.108(4) . 2_544 ?
F(15) C(12) 3.188(5) . 3_645 ?
F(15) F(19) 3.363(4) . 2_544 ?
F(15) C(13) 3.452(5) . 3_645 ?
F(15) F(21) 3.525(4) . 2_544 ?
F(15) C(30) 3.581(5) . 2_544 ?
F(16) C(17) 3.507(5) . 3_555 ?
F(17) C(23) 3.075(5) . 3_545 ?
F(17) O(4) 3.293(4) . 3_545 ?
F(17) C(24) 3.369(6) . 3_545 ?
F(17) C(22) 3.452(5) . 3_545 ?
F(18) N(3) 3.164(4) . 3_545 ?
F(18) O(6) 3.179(4) . 3_545 ?
F(18) F(18) 3.282(5) . 3_545 ?
F(18) C(7) 3.400(4) . 3_545 ?
F(18) C(10) 3.429(4) . 3_545 ?
F(18) C(8) 3.599(5) . 3_545 ?
F(19) C(15) 3.334(7) . 3_555 ?
F(19) C(21) 3.348(5) . 3_555 ?
F(19) O(1) 3.415(4) . 3_555 ?
F(19) C(16) 3.438(6) . 3_555 ?
F(19) C(20) 3.556(6) . 3_555 ?
F(23) C(1) 3.281(5) . 3_655 ?
F(23) C(2) 3.408(5) . 3_655 ?
F(24) F(24) 3.253(7) . 3_655 ?
F(24) C(3) 3.311(5) . 3_655 ?
F(24) C(4) 3.515(5) . 3_655 ?
O(2) C(9) 3.393(4) . 3_555 ?
O(2) C(8) 3.595(4) . 3_555 ?
O(3) C(9) 3.250(4) . 3_555 ?
O(3) C(8) 3.417(5) . 3_555 ?
C(8) C(18) 3.461(5) . 3_555 ?

loop_
_geom_torsion_atom_site_label_1
_geom_torsion_atom_site_label_2
_geom_torsion_atom_site_label_3
_geom_torsion_atom_site_label_4
_geom_torsion
_geom_torsion_site_symmetry_1
_geom_torsion_site_symmetry_2
_geom_torsion_site_symmetry_3
_geom_torsion_site_symmetry_4
_geom_torsion_publ_flag
Co(1) O(1) C(16) C(15) 174.9(3) 1_555 1_555 1_555 1_555 yes
Co(1) O(1) C(16) C(17) -6.5(7) 1_555 1_555 1_555 1_555 yes
Co(1) O(2) C(18) C(17) -2.2(6) 1_555 1_555 1_555 1_555 yes
Co(1) O(2) C(18) C(19) 178.6(2) 1_555 1_555 1_555 1_555 yes
Co(1) O(3) C(21) C(20) 176.0(2) 1_555 1_555 1_555 1_555 yes
Co(1) O(3) C(21) C(22) -6.8(6) 1_555 1_555 1_555 1_555 yes
Co(1) O(4) C(23) C(22) 8.2(6) 1_555 1_555 1_555 1_555 yes
Co(1) O(4) C(23) C(24) -171.9(3) 1_555 1_555 1_555 1_555 yes
Co(1) N(1) C(1) C(2) -175.3(3) 1_555 1_555 1_555 1_555 yes
Co(1) N(1) C(5) C(4) 173.4(3) 1_555 1_555 1_555 1_555 yes
Co(1) N(1) C(5) C(6) -0.6(4) 1_555 1_555 1_555 1_555 yes
Co(1) N(2) C(6) C(5) -26.4(4) 1_555 1_555 1_555 1_555 yes
Co(1) N(2) C(6) C(7) 158.7(3) 1_555 1_555 1_555 1_555 yes
Co(1) N(2) C(9) C(8) -174.8(3) 1_555 1_555 1_555 1_555 yes
Co(2) O(5) C(26) C(25) 176.5(2) 1_555 1_555 1_555 1_555 yes
Co(2) O(5) C(26) C(27) -3.7(6) 1_555 1_555 1_555 1_555 yes
Co(2) O(6) C(28) C(27) 6.7(5) 1_555 1_555 1_555 1_555 yes
Co(2) O(6) C(28) C(29) -172.8(2) 1_555 1_555 1_555 1_555 yes
Co(2) O(7) C(31) C(30) 175.6(3) 1_555 1_555 1_555 1_555 yes
Co(2) O(7) C(31) C(32) -8.0(7) 1_555 1_555 1_555 1_555 yes
Co(2) O(8) C(33) C(32) 4.5(6) 1_555 1_555 1_555 1_555 yes
Co(2) O(8) C(33) C(34) 179.2(3) 1_555 1_555 1_555 1_555 yes
Co(2) N(3) C(7) C(6) 151.5(3) 1_555 1_555 1_555 1_555 yes
Co(2) N(3) C(7) C(10) -32.0(4) 1_555 1_555 1_555 1_555 yes
Co(2) N(3) C(8) C(9) -166.1(3) 1_555 1_555 1_555 1_555 yes
Co(2) N(4) C(10) C(7) -1.9(4) 1_555 1_555 1_555 1_555 yes
Co(2) N(4) C(10) C(11) 171.6(3) 1_555 1_555 1_555 1_555 yes
Co(2) N(4) C(14) C(13) -172.8(3) 1_555 1_555 1_555 1_555 yes
F(1) C(15) C(16) O(1) 105.0(6) 1_555 1_555 1_555 1_555 yes
F(1) C(15) C(16) C(17) -73.7(6) 1_555 1_555 1_555 1_555 yes
F(2) C(15) C(16) O(1) -132.2(5) 1_555 1_555 1_555 1_555 yes
F(2) C(15) C(16) C(17) 49.0(7) 1_555 1_555 1_555 1_555 yes
F(3) C(15) C(16) O(1) -18.0(6) 1_555 1_555 1_555 1_555 yes
F(3) C(15) C(16) C(17) 163.2(4) 1_555 1_555 1_555 1_555 yes
F(4) C(19) C(18) O(2) 46.6(5) 1_555 1_555 1_555 1_555 yes
F(4) C(19) C(18) C(17) -132.7(4) 1_555 1_555 1_555 1_555 yes
F(5) C(19) C(18) O(2) 167.6(3) 1_555 1_555 1_555 1_555 yes
F(5) C(19) C(18) C(17) -11.6(5) 1_555 1_555 1_555 1_555 yes
F(6) C(19) C(18) O(2) -72.1(4) 1_555 1_555 1_555 1_555 yes
F(6) C(19) C(18) C(17) 108.6(4) 1_555 1_555 1_555 1_555 yes
F(7) C(20) C(21) O(3) 92.1(5) 1_555 1_555 1_555 1_555 yes
F(7) C(20) C(21) C(22) -85.4(5) 1_555 1_555 1_555 1_555 yes
F(8) C(20) C(21) O(3) -150.0(4) 1_555 1_555 1_555 1_555 yes
F(8) C(20) C(21) C(22) 32.5(5) 1_555 1_555 1_555 1_555 yes
F(9) C(20) C(21) O(3) -29.8(5) 1_555 1_555 1_555 1_555 yes
F(9) C(20) C(21) C(22) 152.7(4) 1_555 1_555 1_555 1_555 yes
F(10) C(24) C(23) O(4) 72.7(6) 1_555 1_555 1_555 1_555 yes
F(10) C(24) C(23) C(22) -107.4(5) 1_555 1_555 1_555 1_555 yes
F(11) C(24) C(23) O(4) -149.8(5) 1_555 1_555 1_555 1_555 yes
F(11) C(24) C(23) C(22) 30.1(7) 1_555 1_555 1_555 1_555 yes
F(12) C(24) C(23) O(4) -39.5(5) 1_555 1_555 1_555 1_555 yes
F(12) C(24) C(23) C(22) 140.4(4) 1_555 1_555 1_555 1_555 yes
F(13) C(25) C(26) O(5) 50.5(5) 1_555 1_555 1_555 1_555 yes
F(13) C(25) C(26) C(27) -129.4(4) 1_555 1_555 1_555 1_555 yes
F(14) C(25) C(26) O(5) 170.9(3) 1_555 1_555 1_555 1_555 yes
F(14) C(25) C(26) C(27) -8.9(5) 1_555 1_555 1_555 1_555 yes
F(15) C(25) C(26) O(5) -67.7(4) 1_555 1_555 1_555 1_555 yes
F(15) C(25) C(26) C(27) 112.5(4) 1_555 1_555 1_555 1_555 yes
F(16) C(29) C(28) O(6) 78.0(4) 1_555 1_555 1_555 1_555 yes
F(16) C(29) C(28) C(27) -101.5(4) 1_555 1_555 1_555 1_555 yes
F(17) C(29) C(28) O(6) -161.9(3) 1_555 1_555 1_555 1_555 yes
F(17) C(29) C(28) C(27) 18.6(5) 1_555 1_555 1_555 1_555 yes
F(18) C(29) C(28) O(6) -41.7(4) 1_555 1_555 1_555 1_555 yes
F(18) C(29) C(28) C(27) 138.8(3) 1_555 1_555 1_555 1_555 yes
F(19) C(30) C(31) O(7) 60.7(6) 1_555 1_555 1_555 1_555 yes
F(19) C(30) C(31) C(32) -116.1(5) 1_555 1_555 1_555 1_555 yes
F(20) C(30) C(31) O(7) -179.8(4) 1_555 1_555 1_555 1_555 yes
F(20) C(30) C(31) C(32) 3.4(7) 1_555 1_555 1_555 1_555 yes
F(21) C(30) C(31) O(7) -58.1(5) 1_555 1_555 1_555 1_555 yes
F(21) C(30) C(31) C(32) 125.1(5) 1_555 1_555 1_555 1_555 yes
F(22) C(34) C(33) O(8) 9.7(6) 1_555 1_555 1_555 1_555 yes
F(22) C(34) C(33) C(32) -175.0(4) 1_555 1_555 1_555 1_555 yes
F(23) C(34) C(33) O(8) 130.7(4) 1_555 1_555 1_555 1_555 yes
F(23) C(34) C(33) C(32) -54.0(5) 1_555 1_555 1_555 1_555 yes
F(24) C(34) C(33) O(8) -110.6(4) 1_555 1_555 1_555 1_555 yes
F(24) C(34) C(33) C(32) 64.7(5) 1_555 1_555 1_555 1_555 yes
O(1) Co(1) O(2) C(18) -1.7(3) 1_555 1_555 1_555 1_555 yes
O(1) Co(1) O(3) C(21) -77.8(3) 1_555 1_555 1_555 1_555 yes
O(1) Co(1) O(4) C(23) 80.9(3) 1_555 1_555 1_555 1_555 yes
O(1) Co(1) N(1) C(1) -10.0(3) 1_555 1_555 1_555 1_555 yes
O(1) Co(1) N(1) C(5) 173.9(3) 1_555 1_555 1_555 1_555 yes
O(1) Co(1) N(2) C(6) 54(1) 1_555 1_555 1_555 1_555 yes
O(1) Co(1) N(2) C(9) -134.8(9) 1_555 1_555 1_555 1_555 yes
O(1) C(16) C(17) C(18) 1.3(8) 1_555 1_555 1_555 1_555 yes
O(2) Co(1) O(1) C(16) 5.8(4) 1_555 1_555 1_555 1_555 yes
O(2) Co(1) O(3) C(21) -166.8(3) 1_555 1_555 1_555 1_555 yes
O(2) Co(1) O(4) C(23) 33(4) 1_555 1_555 1_555 1_555 yes
O(2) Co(1) N(1) C(1) 79.8(3) 1_555 1_555 1_555 1_555 yes
O(2) Co(1) N(1) C(5) -96.3(3) 1_555 1_555 1_555 1_555 yes
O(2) Co(1) N(2) C(6) 118.2(2) 1_555 1_555 1_555 1_555 yes
O(2) Co(1) N(2) C(9) -71.4(3) 1_555 1_555 1_555 1_555 yes
O(2) C(18) C(17) C(16) 3.6(7) 1_555 1_555 1_555 1_555 yes
O(3) Co(1) O(1) C(16) -86.5(4) 1_555 1_555 1_555 1_555 yes
O(3) Co(1) O(2) C(18) 91.9(3) 1_555 1_555 1_555 1_555 yes
O(3) Co(1) O(4) C(23) -12.8(3) 1_555 1_555 1_555 1_555 yes
O(3) Co(1) N(1) C(1) -147.7(4) 1_555 1_555 1_555 1_555 yes
O(3) Co(1) N(1) C(5) 36.2(6) 1_555 1_555 1_555 1_555 yes
O(3) Co(1) N(2) C(6) -149.5(2) 1_555 1_555 1_555 1_555 yes
O(3) Co(1) N(2) C(9) 20.9(3) 1_555 1_555 1_555 1_555 yes
O(3) C(21) C(22) C(23) -3.7(7) 1_555 1_555 1_555 1_555 yes
O(4) Co(1) O(1) C(16) -173.1(4) 1_555 1_555 1_555 1_555 yes
O(4) Co(1) O(2) C(18) 45(4) 1_555 1_555 1_555 1_555 yes
O(4) Co(1) O(3) C(21) 12.1(3) 1_555 1_555 1_555 1_555 yes
O(4) Co(1) N(1) C(1) -99.3(3) 1_555 1_555 1_555 1_555 yes
O(4) Co(1) N(1) C(5) 84.6(3) 1_555 1_555 1_555 1_555 yes
O(4) Co(1) N(2) C(6) -62.8(2) 1_555 1_555 1_555 1_555 yes
O(4) Co(1) N(2) C(9) 107.6(3) 1_555 1_555 1_555 1_555 yes
O(4) C(23) C(22) C(21) 3.0(7) 1_555 1_555 1_555 1_555 yes
O(5) Co(2) O(6) C(28) -9.6(3) 1_555 1_555 1_555 1_555 yes
O(5) Co(2) O(7) C(31) -81.2(3) 1_555 1_555 1_555 1_555 yes
O(5) Co(2) O(8) C(33) 79.8(3) 1_555 1_555 1_555 1_555 yes
O(5) Co(2) N(3) C(7) 56.7(7) 1_555 1_555 1_555 1_555 yes
O(5) Co(2) N(3) C(8) -140.8(6) 1_555 1_555 1_555 1_555 yes
O(5) Co(2) N(4) C(10) 174.0(3) 1_555 1_555 1_555 1_555 yes
O(5) Co(2) N(4) C(14) -10.7(3) 1_555 1_555 1_555 1_555 yes
O(5) C(26) C(27) C(28) -3.5(6) 1_555 1_555 1_555 1_555 yes
O(6) Co(2) O(5) C(26) 8.2(3) 1_555 1_555 1_555 1_555 yes
O(6) Co(2) O(7) C(31) -169.9(3) 1_555 1_555 1_555 1_555 yes
O(6) Co(2) O(8) C(33) -47.7(9) 1_555 1_555 1_555 1_555 yes
O(6) Co(2) N(3) C(7) 128.5(2) 1_555 1_555 1_555 1_555 yes
O(6) Co(2) N(3) C(8) -69.0(3) 1_555 1_555 1_555 1_555 yes
O(6) Co(2) N(4) C(10) -96.0(3) 1_555 1_555 1_555 1_555 yes
O(6) Co(2) N(4) C(14) 79.3(3) 1_555 1_555 1_555 1_555 yes
O(6) C(28) C(27) C(26) 1.7(6) 1_555 1_555 1_555 1_555 yes
O(7) Co(2) O(5) C(26) -78.9(3) 1_555 1_555 1_555 1_555 yes
O(7) Co(2) O(6) C(28) 83.9(3) 1_555 1_555 1_555 1_555 yes
O(7) Co(2) O(8) C(33) -13.2(3) 1_555 1_555 1_555 1_555 yes
O(7) Co(2) N(3) C(7) -144.6(2) 1_555 1_555 1_555 1_555 yes
O(7) Co(2) N(3) C(8) 18.0(3) 1_555 1_555 1_555 1_555 yes
O(7) Co(2) N(4) C(10) 48.1(6) 1_555 1_555 1_555 1_555 yes
O(7) Co(2) N(4) C(14) -136.5(5) 1_555 1_555 1_555 1_555 yes
O(7) C(31) C(32) C(33) -7.3(8) 1_555 1_555 1_555 1_555 yes
O(8) Co(2) O(5) C(26) -165.2(3) 1_555 1_555 1_555 1_555 yes
O(8) Co(2) O(6) C(28) 118.2(7) 1_555 1_555 1_555 1_555 yes
O(8) Co(2) O(7) C(31) 14.8(3) 1_555 1_555 1_555 1_555 yes
O(8) Co(2) N(3) C(7) -58.8(2) 1_555 1_555 1_555 1_555 yes
O(8) Co(2) N(3) C(8) 103.8(3) 1_555 1_555 1_555 1_555 yes
O(8) Co(2) N(4) C(10) 78.4(3) 1_555 1_555 1_555 1_555 yes
O(8) Co(2) N(4) C(14) -106.3(3) 1_555 1_555 1_555 1_555 yes
O(8) C(33) C(32) C(31) 9.1(7) 1_555 1_555 1_555 1_555 yes
N(1) Co(1) O(1) C(16) 103.3(4) 1_555 1_555 1_555 1_555 yes
N(1) Co(1) O(2) C(18) -98.8(3) 1_555 1_555 1_555 1_555 yes
N(1) Co(1) O(3) C(21) 60.2(6) 1_555 1_555 1_555 1_555 yes
N(1) Co(1) O(4) C(23) 178.1(3) 1_555 1_555 1_555 1_555 yes
N(1) Co(1) N(2) C(6) 20.0(2) 1_555 1_555 1_555 1_555 yes
N(1) Co(1) N(2) C(9) -169.6(3) 1_555 1_555 1_555 1_555 yes
N(1) C(1) C(2) C(3) 1.6(6) 1_555 1_555 1_555 1_555 yes
N(1) C(5) C(4) C(3) 2.9(5) 1_555 1_555 1_555 1_555 yes
N(1) C(5) C(6) N(2) 18.3(4) 1_555 1_555 1_555 1_555 yes
N(1) C(5) C(6) C(7) -167.3(3) 1_555 1_555 1_555 1_555 yes
N(2) Co(1) O(1) C(16) 69(1) 1_555 1_555 1_555 1_555 yes
N(2) Co(1) O(2) C(18) -175.6(3) 1_555 1_555 1_555 1_555 yes
N(2) Co(1) O(3) C(21) 105.0(3) 1_555 1_555 1_555 1_555 yes
N(2) Co(1) O(4) C(23) -105.2(3) 1_555 1_555 1_555 1_555 yes
N(2) Co(1) N(1) C(1) 166.1(3) 1_555 1_555 1_555 1_555 yes
N(2) Co(1) N(1) C(5) -10.0(2) 1_555 1_555 1_555 1_555 yes
N(2) C(6) C(5) C(4) -155.6(3) 1_555 1_555 1_555 1_555 yes
N(2) C(6) C(7) N(3) 21.5(5) 1_555 1_555 1_555 1_555 yes
N(2) C(6) C(7) C(10) -154.4(3) 1_555 1_555 1_555 1_555 yes
N(2) C(9) C(8) N(3) 14.0(6) 1_555 1_555 1_555 1_555 yes
N(3) Co(2) O(5) C(26) 80.0(7) 1_555 1_555 1_555 1_555 yes
N(3) Co(2) O(6) C(28) 179.8(3) 1_555 1_555 1_555 1_555 yes
N(3) Co(2) O(7) C(31) 102.4(3) 1_555 1_555 1_555 1_555 yes
N(3) Co(2) O(8) C(33) -109.2(3) 1_555 1_555 1_555 1_555 yes
N(3) Co(2) N(4) C(10) -11.4(2) 1_555 1_555 1_555 1_555 yes
N(3) Co(2) N(4) C(14) 163.9(3) 1_555 1_555 1_555 1_555 yes
N(3) C(7) C(6) C(5) -152.7(3) 1_555 1_555 1_555 1_555 yes
N(3) C(7) C(10) N(4) 23.1(4) 1_555 1_555 1_555 1_555 yes
N(3) C(7) C(10) C(11) -150.4(3) 1_555 1_555 1_555 1_555 yes
N(4) Co(2) O(5) C(26) 112.2(3) 1_555 1_555 1_555 1_555 yes
N(4) Co(2) O(6) C(28) -104.1(3) 1_555 1_555 1_555 1_555 yes
N(4) Co(2) O(7) C(31) 44.8(7) 1_555 1_555 1_555 1_555 yes
N(4) Co(2) O(8) C(33) 173.6(3) 1_555 1_555 1_555 1_555 yes
N(4) Co(2) N(3) C(7) 23.7(2) 1_555 1_555 1_555 1_555 yes
N(4) Co(2) N(3) C(8) -173.8(3) 1_555 1_555 1_555 1_555 yes
N(4) C(10) C(7) C(6) -160.8(3) 1_555 1_555 1_555 1_555 yes
N(4) C(10) C(11) C(12) 3.0(6) 1_555 1_555 1_555 1_555 yes
N(4) C(14) C(13) C(12) 0.5(7) 1_555 1_555 1_555 1_555 yes
C(1) N(1) C(5) C(4) -3.0(5) 1_555 1_555 1_555 1_555 yes
C(1) N(1) C(5) C(6) -177.0(3) 1_555 1_555 1_555 1_555 yes
C(1) C(2) C(3) C(4) -1.7(6) 1_555 1_555 1_555 1_555 yes
C(2) C(1) N(1) C(5) 0.7(6) 1_555 1_555 1_555 1_555 yes
C(2) C(3) C(4) C(5) -0.5(6) 1_555 1_555 1_555 1_555 yes
C(3) C(4) C(5) C(6) 176.4(3) 1_555 1_555 1_555 1_555 yes
C(4) C(5) C(6) C(7) 18.8(6) 1_555 1_555 1_555 1_555 yes
C(5) C(6) N(2) C(9) 162.4(3) 1_555 1_555 1_555 1_555 yes
C(5) C(6) C(7) C(10) 31.4(6) 1_555 1_555 1_555 1_555 yes
C(6) N(2) C(9) C(8) -4.9(5) 1_555 1_555 1_555 1_555 yes
C(6) C(7) N(3) C(8) -12.6(5) 1_555 1_555 1_555 1_555 yes
C(6) C(7) C(10) C(11) 25.7(6) 1_555 1_555 1_555 1_555 yes
C(7) N(3) C(8) C(9) -4.8(6) 1_555 1_555 1_555 1_555 yes
C(7) C(6) N(2) C(9) -12.5(5) 1_555 1_555 1_555 1_555 yes
C(7) C(10) N(4) C(14) -177.7(3) 1_555 1_555 1_555 1_555 yes
C(7) C(10) C(11) C(12) 175.9(4) 1_555 1_555 1_555 1_555 yes
C(8) N(3) C(7) C(10) 163.8(3) 1_555 1_555 1_555 1_555 yes
C(10) N(4) C(14) C(13) 2.4(6) 1_555 1_555 1_555 1_555 yes
C(10) C(11) C(12) C(13) 0.1(6) 1_555 1_555 1_555 1_555 yes
C(11) C(10) N(4) C(14) -4.2(5) 1_555 1_555 1_555 1_555 yes
C(11) C(12) C(13) C(14) -1.7(7) 1_555 1_555 1_555 1_555 yes
C(15) C(16) C(17) C(18) 179.8(4) 1_555 1_555 1_555 1_555 yes
C(16) C(17) C(18) C(19) -177.2(4) 1_555 1_555 1_555 1_555 yes
C(20) C(21) C(22) C(23) 173.5(4) 1_555 1_555 1_555 1_555 yes
C(21) C(22) C(23) C(24) -177.0(4) 1_555 1_555 1_555 1_555 yes
C(25) C(26) C(27) C(28) 176.4(3) 1_555 1_555 1_555 1_555 yes
C(26) C(27) C(28) C(29) -178.8(3) 1_555 1_555 1_555 1_555 yes
C(30) C(31) C(32) C(33) 168.9(4) 1_555 1_555 1_555 1_555 yes
C(31) C(32) C(33) C(34) -165.5(4) 1_555 1_555 1_555 1_555 yes
